data_4064164
loop_
_publ_author_name
'Blake, Matthew P.'
'Schwarz, Andrew D.'
'Mountford, Philip'

_publ_section_title
;
 Sulfonamide, Phenolate, and Directing Ligand-Free Indium Initiators for
 the Ring-Opening Polymerization ofrac-Lactide
;
_journal_issue 5
_journal_name_full Organometallics
_journal_page_first 1202
_journal_paper_doi 10.1021/om101166s
_journal_volume 30
_journal_year 2011
_chemical_formula_moiety 'C31 H43 Cl1 In1 Li1 N4 O6 S2, 0.5 (C4 H8 O)'
_chemical_formula_sum 'C33 H47 Cl In Li N4 O6.5 S2'
_chemical_formula_weight 825.10
_chemical_name_systematic
;
In(N2Ts_py)(Cl)(OiPr){Li(THF)}
;
_space_group_IT_number 14
_symmetry_cell_setting monoclinic
_symmetry_space_group_name_Hall '-P 2yn'
_symmetry_space_group_name_H-M 'P 1 21/n 1'
_atom_sites_solution_hydrogens geom
_atom_sites_solution_primary direct
_atom_sites_solution_secondary difmap
_cell_angle_alpha 90
_cell_angle_beta 100.0562(9)
_cell_angle_gamma 90
_cell_formula_units_Z 4
_cell_length_a 9.8821(2)
_cell_length_b 21.2373(5)
_cell_length_c 19.0422(5)
_cell_measurement_reflns_used 9062
_cell_measurement_temperature 150
_cell_measurement_theta_max 27
_cell_measurement_theta_min 5
_cell_volume 3934.97(16)
_computing_cell_refinement 'DENZO/SCALEPACK (Otwinowski & Minor, 1997)'
_computing_data_collection 'COLLECT (Nonius, 1997-2001).'
_computing_data_reduction 'DENZO/SCALEPACK (Otwinowski & Minor, 1997)'
_computing_molecular_graphics 'CAMERON (Watkin et al., 1996)'
_computing_publication_material 'CRYSTALS (Betteridge et al., 2003)'
_computing_structure_refinement 'CRYSTALS (Betteridge et al., 2003)'
_computing_structure_solution 'SIR92 (Altomare et al., 1994)'
_diffrn_ambient_temperature 150
_diffrn_measured_fraction_theta_full 0.992
_diffrn_measured_fraction_theta_max 0.977
_diffrn_measurement_device 'Nonius KappaCCD'
_diffrn_measurement_device_type Area
_diffrn_measurement_method \w
_diffrn_radiation_monochromator graphite
_diffrn_radiation_type 'Mo K\a'
_diffrn_radiation_wavelength 0.71073
_diffrn_reflns_av_R_equivalents 0.063
_diffrn_reflns_limit_h_max 12
_diffrn_reflns_limit_h_min -12
_diffrn_reflns_limit_k_max 27
_diffrn_reflns_limit_k_min -27
_diffrn_reflns_limit_l_max 24
_diffrn_reflns_limit_l_min -24
_diffrn_reflns_number 15778
_diffrn_reflns_theta_full 27.131
_diffrn_reflns_theta_max 27.685
_diffrn_reflns_theta_min 5.138
_diffrn_standards_number 0
_exptl_absorpt_coefficient_mu 0.821
_exptl_absorpt_correction_T_max 0.99
_exptl_absorpt_correction_T_min 0.99
_exptl_absorpt_correction_type multi-scan
_exptl_absorpt_process_details 'DENZO/SCALEPACK (Otwinowski & Minor, 1997)'
_exptl_crystal_colour colourless
_exptl_crystal_density_diffrn 1.393
_exptl_crystal_density_method 'not measured'
_exptl_crystal_description block
_exptl_crystal_F_000 1704
_exptl_crystal_size_max 0.01
_exptl_crystal_size_mid 0.01
_exptl_crystal_size_min 0.01
_refine_diff_density_max 1.24
_refine_diff_density_min -0.72
_refine_ls_extinction_method None
_refine_ls_goodness_of_fit_ref 1.1437
_refine_ls_hydrogen_treatment constr
_refine_ls_matrix_type full
_refine_ls_number_parameters 460
_refine_ls_number_reflns 4431
_refine_ls_number_restraints 64
_refine_ls_R_factor_all 0.1330
_refine_ls_R_factor_gt 0.0650
_refine_ls_shift/su_max 0.008476
_refine_ls_structure_factor_coef F
_refine_ls_weighting_details
;
 Method, part 1, Chebychev polynomial, (Watkin, 1994, Prince, 1982) 
 [weight] = 1.0/[A~0~*T~0~(x)+A~1~*T~1~(x) ... +A~n-1~]*T~n-1~(x)] 
 where A~i~ are the Chebychev coefficients listed below and x= Fcalc/Fmax 
 Method = Robust Weighting (Prince, 1982) 
 W = [weight] * [1-(deltaF/6*sigmaF)^2^]^2^ 
 A~i~ are: 
 0.560 0.127 0.426 0.363E-01 0.116 
;
_refine_ls_weighting_scheme calc
_refine_ls_wR_factor_all 0.1010
_refine_ls_wR_factor_gt 0.0603
_refine_ls_wR_factor_ref 0.0549
_reflns_limit_h_max 12
_reflns_limit_h_min -12
_reflns_limit_k_max 27
_reflns_limit_k_min 0
_reflns_limit_l_max 24
_reflns_limit_l_min 0
_reflns_number_gt 5151
_reflns_number_total 8982
_reflns_threshold_expression I>2.0\s(I)
_oxford_diffrn_Wilson_B_factor 2.32
_oxford_diffrn_Wilson_scale 118.70
_oxford_refine_ls_r_factor_ref 0.0538
_oxford_refine_ls_scale 0.1055(2)
_oxford_reflns_number_all 8982
_oxford_reflns_threshold_expression_ref I>3.0\s(I)
_cod_data_source_file om101166s_si_001.cif
_cod_data_source_block COMPOUND_21
_cod_depositor_comments
;
The following automatic conversions were performed:

'_symmetry_cell_setting' value 'Monoclinic' changed to 'monoclinic'
according to /home/saulius/struct/CIF-dictionaries/cif_core.dic
dictionary named 'cif_core.dic' version 2.4.1 from 2010-06-29.

Automatic conversion script
Id: cif_fix_values 1715 2011-07-08 13:25:40Z adriana 
;
_cod_original_sg_symbol_H-M 'P 1 21/n 1 '
_cod_original_formula_sum 'C33 H47 Cl1 In1 Li1 N4 O6.50 S2'
_cod_database_code 4064164

loop_
_symmetry_equiv_pos_as_xyz
x,y,z
-x,-y,-z
-x+1/2,y+1/2,-z+1/2
x+1/2,-y+1/2,z+1/2

loop_
_atom_site_label
_atom_site_type_symbol
_atom_site_fract_x
_atom_site_fract_y
_atom_site_fract_z
_atom_site_U_iso_or_equiv
_atom_site_occupancy
_atom_site_adp_type
_atom_site_refinement_flags_posn
_atom_site_refinement_flags_adp
In1 In 0.51060(4) 0.67684(2) 0.54364(2) 0.0298 1.0000 Uani . .
Li1 Li 0.7115(14) 0.7534(5) 0.6558(8) 0.0540 1.0000 Uani . .
Cl1 Cl 0.59876(19) 0.61239(8) 0.45183(10) 0.0455 1.0000 Uani . .
N1 N 0.5588(5) 0.6004(2) 0.6211(3) 0.0328 1.0000 Uani . .
N2 N 0.3791(6) 0.7264(2) 0.6123(3) 0.0380 1.0000 Uani . .
N3 N 0.3132(5) 0.6151(2) 0.5287(3) 0.0320 1.0000 Uani . .
N4 N 0.3603(5) 0.7204(2) 0.4500(3) 0.0340 1.0000 Uani . .
S1 S 0.67212(18) 0.60459(7) 0.68954(9) 0.0372 1.0000 Uani . .
S2 S 0.4044(2) 0.78895(8) 0.65615(10) 0.0432 1.0000 Uani . .
O1 O 0.6247(5) 0.5875(2) 0.7541(2) 0.0473 1.0000 Uani . .
O2 O 0.7368(5) 0.6661(2) 0.6885(3) 0.0468 1.0000 Uani . .
O3 O 0.5498(5) 0.7956(2) 0.6803(3) 0.0513 1.0000 Uani . .
O4 O 0.3194(6) 0.7938(3) 0.7103(3) 0.0608 1.0000 Uani . .
O5 O 0.6580(5) 0.7462(2) 0.5553(3) 0.0427 1.0000 Uani . .
O6 O 0.8582(7) 0.8057(3) 0.6980(4) 0.0909 1.0000 Uani D U
C1 C 0.3619(7) 0.5498(3) 0.5456(4) 0.0369 1.0000 Uani . .
C2 C 0.4639(7) 0.5470(3) 0.6157(4) 0.0392 1.0000 Uani . .
C3 C 0.2247(7) 0.6377(3) 0.5797(4) 0.0399 1.0000 Uani . .
C4 C 0.2345(7) 0.7081(3) 0.5906(4) 0.0411 1.0000 Uani . .
C5 C 0.2436(7) 0.6213(3) 0.4532(4) 0.0439 1.0000 Uani . .
C6 C 0.2501(7) 0.6869(3) 0.4246(4) 0.0398 1.0000 Uani . .
C7 C 0.1500(8) 0.7092(4) 0.3701(4) 0.0491 1.0000 Uani . .
C8 C 0.1644(8) 0.7688(3) 0.3424(4) 0.0504 1.0000 Uani . .
C9 C 0.2794(8) 0.8036(3) 0.3700(4) 0.0464 1.0000 Uani . .
C10 C 0.3748(7) 0.7783(3) 0.4229(3) 0.0380 1.0000 Uani . .
C11 C 0.8016(7) 0.5494(3) 0.6797(4) 0.0339 1.0000 Uani . .
C12 C 0.8583(7) 0.5499(3) 0.6183(4) 0.0424 1.0000 Uani . .
C13 C 0.9687(7) 0.5091(3) 0.6129(4) 0.0433 1.0000 Uani . .
C14 C 1.0181(7) 0.4668(3) 0.6676(4) 0.0407 1.0000 Uani . .
C15 C 0.9563(8) 0.4657(4) 0.7256(4) 0.0520 1.0000 Uani . .
C16 C 0.8495(8) 0.5065(4) 0.7333(4) 0.0528 1.0000 Uani . .
C17 C 1.1377(8) 0.4245(4) 0.6601(5) 0.0562 1.0000 Uani . .
C18 C 0.3525(8) 0.8518(3) 0.5962(4) 0.0410 1.0000 Uani . .
C19 C 0.2140(9) 0.8675(4) 0.5784(5) 0.0561 1.0000 Uani . .
C20 C 0.1729(9) 0.9122(4) 0.5256(5) 0.0617 1.0000 Uani . .
C21 C 0.2648(9) 0.9415(3) 0.4894(4) 0.0525 1.0000 Uani . .
C22 C 0.4028(9) 0.9254(3) 0.5083(5) 0.0550 1.0000 Uani . .
C23 C 0.4458(8) 0.8802(3) 0.5617(5) 0.0549 1.0000 Uani . .
C24 C 0.2187(11) 0.9885(4) 0.4318(5) 0.0714 1.0000 Uani . .
C25 C 0.7473(8) 0.7557(4) 0.5050(5) 0.0522 1.0000 Uani . .
C26 C 0.7861(10) 0.8255(4) 0.5067(6) 0.0764 1.0000 Uani . .
C27 C 0.8745(9) 0.7145(4) 0.5205(6) 0.0687 1.0000 Uani . .
C28 C 0.9846(9) 0.7808(5) 0.7345(6) 0.0995 1.0000 Uani D U
C29 C 1.0521(13) 0.8244(5) 0.7849(7) 0.1114 1.0000 Uani D U
C30 C 0.9920(11) 0.8816(6) 0.7532(7) 0.1132 1.0000 Uani D U
C31 C 0.8496(10) 0.8696(4) 0.7188(7) 0.0993 1.0000 Uani D U
H11 H 0.4067 0.5349 0.5085 0.0449 1.0000 Uiso R .
H12 H 0.2850 0.5237 0.5487 0.0449 1.0000 Uiso R .
H21 H 0.4143 0.5488 0.6541 0.0470 1.0000 Uiso R .
H22 H 0.5145 0.5088 0.6183 0.0470 1.0000 Uiso R .
H31 H 0.1321 0.6266 0.5614 0.0510 1.0000 Uiso R .
H32 H 0.2531 0.6177 0.6245 0.0510 1.0000 Uiso R .
H41 H 0.1980 0.7285 0.5470 0.0525 1.0000 Uiso R .
H42 H 0.1835 0.7203 0.6263 0.0525 1.0000 Uiso R .
H51 H 0.1497 0.6101 0.4504 0.0519 1.0000 Uiso R .
H52 H 0.2859 0.5933 0.4247 0.0519 1.0000 Uiso R .
H71 H 0.0717 0.6843 0.3523 0.0581 1.0000 Uiso R .
H81 H 0.0969 0.7851 0.3052 0.0588 1.0000 Uiso R .
H91 H 0.2922 0.8444 0.3518 0.0560 1.0000 Uiso R .
H101 H 0.4536 0.8025 0.4418 0.0465 1.0000 Uiso R .
H121 H 0.8230 0.5775 0.5803 0.0505 1.0000 Uiso R .
H131 H 1.0102 0.5102 0.5715 0.0537 1.0000 Uiso R .
H151 H 0.9866 0.4358 0.7621 0.0635 1.0000 Uiso R .
H161 H 0.8093 0.5052 0.7751 0.0658 1.0000 Uiso R .
H171 H 1.1135 0.3986 0.6192 0.0685 1.0000 Uiso R .
H172 H 1.2152 0.4495 0.6551 0.0685 1.0000 Uiso R .
H173 H 1.1594 0.3988 0.7013 0.0685 1.0000 Uiso R .
H191 H 0.1488 0.8480 0.6025 0.0707 1.0000 Uiso R .
H201 H 0.0783 0.9229 0.5135 0.0732 1.0000 Uiso R .
H221 H 0.4681 0.9449 0.4842 0.0644 1.0000 Uiso R .
H231 H 0.5405 0.8699 0.5744 0.0637 1.0000 Uiso R .
H241 H 0.2962 1.0035 0.4136 0.0874 1.0000 Uiso R .
H242 H 0.1743 1.0228 0.4503 0.0874 1.0000 Uiso R .
H243 H 0.1565 0.9688 0.3947 0.0874 1.0000 Uiso R .
H251 H 0.6993 0.7455 0.4587 0.0636 1.0000 Uiso R .
H261 H 0.8451 0.8337 0.4733 0.0923 1.0000 Uiso R .
H262 H 0.7053 0.8503 0.4950 0.0923 1.0000 Uiso R .
H263 H 0.8320 0.8360 0.5533 0.0923 1.0000 Uiso R .
H271 H 0.9314 0.7216 0.4858 0.0851 1.0000 Uiso R .
H272 H 0.8489 0.6714 0.5199 0.0851 1.0000 Uiso R .
H273 H 0.9235 0.7252 0.5664 0.0851 1.0000 Uiso R .
H281 H 1.0422 0.7719 0.7007 0.1171 1.0000 Uiso R .
H282 H 0.9669 0.7431 0.7581 0.1171 1.0000 Uiso R .
H291 H 1.0296 0.8179 0.8309 0.1290 1.0000 Uiso R .
H292 H 1.1491 0.8238 0.7882 0.1290 1.0000 Uiso R .
H301 H 1.0428 0.8951 0.7179 0.1308 1.0000 Uiso R .
H302 H 0.9947 0.9134 0.7885 0.1308 1.0000 Uiso R .
H311 H 0.7881 0.8747 0.7516 0.1135 1.0000 Uiso R .
H312 H 0.8218 0.8962 0.6787 0.1135 1.0000 Uiso R .
O7 O 1.1173(16) 0.6391(7) 0.8129(8) 0.0954 0.5000 Uani D U
C32 C 1.100(2) 0.5894(9) 0.8603(12) 0.0933 0.5000 Uani D U
C33 C 1.221(2) 0.5473(11) 0.8623(12) 0.0934 0.5000 Uani D U
C34 C 1.302(2) 0.5684(10) 0.8073(11) 0.0943 0.5000 Uani D U
C35 C 1.231(2) 0.6274(10) 0.7763(12) 0.0949 0.5000 Uani D U
H321 H 1.0178 0.5670 0.8432 0.1176 0.5000 Uiso R .
H322 H 1.0970 0.6057 0.9064 0.1176 0.5000 Uiso R .
H331 H 1.1908 0.5052 0.8523 0.1176 0.5000 Uiso R .
H332 H 1.2764 0.5491 0.9083 0.1176 0.5000 Uiso R .
H341 H 1.3938 0.5778 0.8289 0.1185 0.5000 Uiso R .
H342 H 1.3022 0.5371 0.7718 0.1185 0.5000 Uiso R .
H351 H 1.1974 0.6213 0.7269 0.1191 0.5000 Uiso R .
H352 H 1.2924 0.6621 0.7824 0.1191 0.5000 Uiso R .

loop_
_atom_site_aniso_label
_atom_site_aniso_U_11
_atom_site_aniso_U_22
_atom_site_aniso_U_33
_atom_site_aniso_U_23
_atom_site_aniso_U_13
_atom_site_aniso_U_12
In1 0.0307(2) 0.02116(18) 0.0355(2) -0.0021(2) 0.00040(15) 0.0004(2)
Li1 0.060(8) 0.026(6) 0.068(9) -0.010(6) -0.012(7) 0.001(6)
Cl1 0.0562(11) 0.0329(8) 0.0507(10) -0.0038(8) 0.0191(9) 0.0044(8)
N1 0.032(3) 0.025(3) 0.039(3) -0.002(2) -0.002(2) 0.002(2)
N2 0.040(3) 0.030(3) 0.041(3) -0.009(2) -0.001(3) 0.003(2)
N3 0.036(3) 0.025(3) 0.032(3) -0.004(2) -0.001(2) 0.000(2)
N4 0.035(3) 0.030(3) 0.034(3) 0.001(2) -0.001(2) 0.000(2)
S1 0.0420(9) 0.0268(8) 0.0392(9) -0.0026(7) -0.0029(7) 0.0050(7)
S2 0.0567(11) 0.0314(9) 0.0394(10) -0.0067(7) 0.0024(8) 0.0105(8)
O1 0.055(3) 0.051(3) 0.035(3) -0.003(2) 0.007(2) 0.012(2)
O2 0.049(3) 0.027(3) 0.056(3) -0.003(2) -0.013(2) -0.001(2)
O3 0.063(3) 0.034(3) 0.049(3) -0.013(2) -0.012(3) 0.007(2)
O4 0.091(4) 0.053(3) 0.042(3) -0.003(3) 0.022(3) 0.021(3)
O5 0.041(3) 0.032(2) 0.052(3) -0.001(2) 0.002(2) -0.008(2)
O6 0.077(3) 0.064(3) 0.114(4) -0.014(3) -0.030(3) -0.016(3)
C1 0.045(4) 0.019(3) 0.045(4) 0.002(3) 0.004(3) -0.006(3)
C2 0.040(4) 0.027(3) 0.049(4) -0.002(3) 0.003(3) 0.005(3)
C3 0.038(4) 0.031(3) 0.052(4) 0.002(3) 0.010(3) -0.002(3)
C4 0.037(4) 0.034(4) 0.056(5) 0.002(3) 0.019(3) 0.004(3)
C5 0.042(4) 0.031(4) 0.053(4) -0.002(3) -0.011(3) -0.004(3)
C6 0.047(4) 0.032(4) 0.038(4) -0.002(3) -0.001(3) -0.002(3)
C7 0.054(5) 0.044(4) 0.045(4) 0.001(3) -0.008(4) -0.001(4)
C8 0.063(5) 0.044(4) 0.038(4) 0.011(3) -0.008(4) 0.005(4)
C9 0.068(5) 0.032(3) 0.039(4) 0.006(3) 0.007(4) 0.004(3)
C10 0.048(4) 0.030(3) 0.035(4) 0.001(3) 0.002(3) 0.002(3)
C11 0.038(3) 0.021(3) 0.040(4) 0.000(3) -0.001(3) -0.001(3)
C12 0.048(4) 0.030(3) 0.047(4) 0.006(3) 0.003(3) 0.007(3)
C13 0.038(4) 0.041(4) 0.054(5) 0.000(3) 0.017(3) 0.000(3)
C14 0.030(3) 0.033(3) 0.058(5) 0.004(3) 0.005(3) 0.003(3)
C15 0.057(5) 0.049(4) 0.050(5) 0.020(4) 0.009(4) 0.017(4)
C16 0.062(5) 0.049(4) 0.051(5) 0.013(4) 0.021(4) 0.020(4)
C17 0.041(4) 0.052(5) 0.077(6) 0.003(4) 0.013(4) 0.000(4)
C18 0.051(4) 0.030(3) 0.042(4) -0.004(3) 0.008(3) 0.003(3)
C19 0.061(5) 0.046(4) 0.063(5) 0.003(4) 0.015(4) 0.016(4)
C20 0.058(5) 0.048(5) 0.077(6) 0.006(4) 0.007(5) 0.017(4)
C21 0.068(5) 0.032(4) 0.057(5) -0.004(3) 0.008(4) 0.005(4)
C22 0.068(5) 0.026(4) 0.070(6) 0.002(4) 0.009(4) -0.005(4)
C23 0.049(4) 0.030(4) 0.077(6) -0.007(4) -0.011(4) 0.003(3)
C24 0.096(7) 0.046(5) 0.068(6) 0.013(4) -0.001(5) 0.003(5)
C25 0.045(4) 0.041(4) 0.069(5) 0.006(4) 0.003(4) -0.007(3)
C26 0.072(6) 0.052(5) 0.104(7) 0.016(6) 0.011(5) -0.019(5)
C27 0.052(5) 0.068(6) 0.086(7) 0.018(5) 0.012(5) 0.000(4)
C28 0.081(4) 0.091(4) 0.114(5) -0.008(4) -0.018(4) -0.020(4)
C29 0.099(5) 0.107(5) 0.117(5) -0.015(5) -0.013(4) -0.028(5)
C30 0.111(6) 0.104(6) 0.113(6) -0.018(5) -0.013(5) -0.049(5)
C31 0.092(5) 0.066(5) 0.124(6) -0.019(4) -0.025(5) -0.018(4)
O7 0.104(7) 0.097(7) 0.090(7) 0.001(5) 0.032(5) -0.002(6)
C32 0.103(7) 0.096(7) 0.087(7) 0.002(5) 0.033(6) -0.003(6)
C33 0.103(7) 0.095(7) 0.087(7) 0.003(5) 0.033(6) -0.002(6)
C34 0.104(7) 0.096(7) 0.089(7) 0.003(5) 0.033(6) -0.001(6)
C35 0.104(7) 0.097(7) 0.089(7) 0.002(5) 0.033(6) -0.001(6)

loop_
_atom_type_symbol
_atom_type_scat_dispersion_real
_atom_type_scat_dispersion_imag
_atom_type_scat_Cromer_Mann_a1
_atom_type_scat_Cromer_Mann_b1
_atom_type_scat_Cromer_Mann_a2
_atom_type_scat_Cromer_Mann_b2
_atom_type_scat_Cromer_Mann_a3
_atom_type_scat_Cromer_Mann_b3
_atom_type_scat_Cromer_Mann_a4
_atom_type_scat_Cromer_Mann_b4
_atom_type_scat_Cromer_Mann_c
_atom_type_scat_source
C 0.0033 0.0016 2.3100 20.8439 1.0200 10.2075 1.5886 0.5687 0.8650 51.6512 0.2156 'International Tables Vol C 4.2.6.8 and 6.1.1.4'
N 0.0061 0.0033 12.2126 0.0057 3.1322 9.8933 2.0125 28.9975 1.1663 0.5826 -11.5290 'International Tables Vol C 4.2.6.8 and 6.1.1.4'
O 0.0106 0.0060 3.0485 13.2771 2.2868 5.7011 1.5463 0.3239 0.8670 32.9089 0.2508 'International Tables Vol C 4.2.6.8 and 6.1.1.4'
S 0.1246 0.1234 6.9053 1.4679 5.2034 22.2151 1.4379 0.2536 1.5863 56.1720 0.8669 'International Tables Vol C 4.2.6.8 and 6.1.1.4'
In -0.7276 1.3100 19.1624 0.5476 18.5596 6.3776 4.2948 25.8499 2.0396 92.8029 4.9391 'International Tables Vol C 4.2.6.8 and 6.1.1.4'
H 0.0000 0.0000 0.4930 10.5109 0.3229 26.1257 0.1402 3.1424 0.0408 57.7998 0.0030 'International Tables Vol C 4.2.6.8 and 6.1.1.4'
Li -0.0003 0.0001 1.1282 3.9546 0.7508 1.0524 0.6175 85.3905 0.4653 168.2610 0.0377 'International Tables Vol C 4.2.6.8 and 6.1.1.4'
Cl 0.1484 0.1585 11.4604 0.0104 7.1964 1.1662 6.2556 18.5194 1.6455 47.7784 -9.5574 'International Tables Vol C 4.2.6.8 and 6.1.1.4'

loop_
_geom_angle_atom_site_label_1
_geom_angle_atom_site_label_2
_geom_angle_atom_site_label_3
_geom_angle
_geom_angle_publ_flag
Cl1 In1 N1 90.20(14) yes
Cl1 In1 N2 165.56(14) yes
N1 In1 N2 92.0(2) yes
Cl1 In1 N3 89.60(13) yes
N1 In1 N3 75.12(18) yes
N2 In1 N3 77.20(19) yes
Cl1 In1 N4 86.25(14) yes
N1 In1 N4 148.60(19) yes
N2 In1 N4 84.45(19) yes
N3 In1 N4 73.67(18) yes
Cl1 In1 S1 99.02(5) yes
N1 In1 S1 22.99(13) yes
N2 In1 S1 88.38(14) yes
N3 In1 S1 96.42(13) yes
N4 In1 S1 168.84(14) yes
Cl1 In1 O5 98.14(14) yes
N1 In1 O5 113.08(19) yes
N2 In1 O5 94.12(19) yes
N3 In1 O5 168.54(18) yes
N4 In1 O5 98.30(19) yes
S1 In1 O5 90.72(13) yes
O3 Li1 O6 103.1(6) yes
O3 Li1 O2 114.9(8) yes
O6 Li1 O2 112.0(7) yes
O3 Li1 O5 100.5(6) yes
O6 Li1 O5 122.2(8) yes
O2 Li1 O5 104.0(6) yes
In1 N1 S1 123.9(3) yes
In1 N1 C2 117.8(4) yes
S1 N1 C2 117.3(4) yes
In1 N2 S2 130.5(3) yes
In1 N2 C4 110.1(4) yes
S2 N2 C4 115.5(4) yes
In1 N3 C1 105.5(4) yes
In1 N3 C3 108.2(4) yes
C1 N3 C3 111.3(5) yes
In1 N3 C5 107.8(4) yes
C1 N3 C5 111.7(5) yes
C3 N3 C5 112.0(5) yes
In1 N4 C6 116.4(4) yes
In1 N4 C10 124.3(4) yes
C6 N4 C10 119.2(6) yes
N1 S1 In1 33.09(19) yes
N1 S1 O1 113.9(3) yes
In1 S1 O1 130.6(2) yes
N1 S1 O2 107.0(3) yes
In1 S1 O2 73.89(19) yes
O1 S1 O2 116.6(3) yes
N1 S1 C11 107.4(3) yes
In1 S1 C11 117.9(2) yes
O1 S1 C11 105.8(3) yes
O2 S1 C11 105.4(3) yes
N2 S2 O3 108.1(3) yes
N2 S2 O4 112.5(3) yes
O3 S2 O4 116.0(3) yes
N2 S2 C18 107.2(3) yes
O3 S2 C18 107.0(3) yes
O4 S2 C18 105.5(3) yes
S1 O2 Li1 145.3(5) yes
S2 O3 Li1 133.7(5) yes
In1 O5 C25 122.5(4) yes
In1 O5 Li1 103.5(5) yes
C25 O5 Li1 124.7(6) yes
C28 O6 C31 108.0(7) yes
C28 O6 Li1 122.2(6) yes
C31 O6 Li1 126.9(7) yes
N3 C1 C2 111.4(5) yes
N3 C1 H11 108.9 no
C2 C1 H11 108.3 no
N3 C1 H12 109.0 no
C2 C1 H12 109.7 no
H11 C1 H12 109.5 no
C1 C2 N1 110.4(5) yes
C1 C2 H21 108.6 no
N1 C2 H21 108.9 no
C1 C2 H22 109.9 no
N1 C2 H22 109.5 no
H21 C2 H22 109.5 no
N3 C3 C4 112.2(6) yes
N3 C3 H31 108.5 no
C4 C3 H31 109.3 no
N3 C3 H32 109.0 no
C4 C3 H32 108.4 no
H31 C3 H32 109.5 no
C3 C4 N2 109.6(6) yes
C3 C4 H41 109.0 no
N2 C4 H41 109.2 no
C3 C4 H42 109.8 no
N2 C4 H42 109.8 no
H41 C4 H42 109.5 no
N3 C5 C6 113.0(5) yes
N3 C5 H51 108.3 no
C6 C5 H51 108.5 no
N3 C5 H52 108.8 no
C6 C5 H52 108.7 no
H51 C5 H52 109.5 no
C5 C6 N4 117.0(6) yes
C5 C6 C7 121.3(6) yes
N4 C6 C7 121.6(6) yes
C6 C7 C8 119.3(7) yes
C6 C7 H71 120.4 no
C8 C7 H71 120.3 no
C7 C8 C9 118.4(7) yes
C7 C8 H81 120.8 no
C9 C8 H81 120.8 no
C8 C9 C10 119.1(6) yes
C8 C9 H91 120.2 no
C10 C9 H91 120.6 no
C9 C10 N4 122.3(6) yes
C9 C10 H101 118.9 no
N4 C10 H101 118.8 no
S1 C11 C12 119.4(5) yes
S1 C11 C16 121.2(5) yes
C12 C11 C16 119.4(6) yes
C11 C12 C13 119.3(6) yes
C11 C12 H121 120.1 no
C13 C12 H121 120.6 no
C12 C13 C14 120.9(7) yes
C12 C13 H131 119.8 no
C14 C13 H131 119.3 no
C13 C14 C15 118.2(6) yes
C13 C14 C17 119.3(7) yes
C15 C14 C17 122.6(7) yes
C14 C15 C16 122.2(7) yes
C14 C15 H151 118.8 no
C16 C15 H151 119.0 no
C15 C16 C11 119.9(7) yes
C15 C16 H161 120.4 no
C11 C16 H161 119.7 no
C14 C17 H171 109.4 no
C14 C17 H172 109.6 no
H171 C17 H172 109.5 no
C14 C17 H173 109.4 no
H171 C17 H173 109.5 no
H172 C17 H173 109.5 no
S2 C18 C19 119.9(6) yes
S2 C18 C23 119.9(6) yes
C19 C18 C23 119.8(7) yes
C18 C19 C20 119.4(8) yes
C18 C19 H191 120.0 no
C20 C19 H191 120.7 no
C19 C20 C21 122.2(8) yes
C19 C20 H201 119.4 no
C21 C20 H201 118.4 no
C20 C21 C22 117.4(7) yes
C20 C21 C24 121.6(8) yes
C22 C21 C24 120.9(8) yes
C21 C22 C23 120.9(8) yes
C21 C22 H221 119.1 no
C23 C22 H221 120.0 no
C22 C23 C18 120.3(7) yes
C22 C23 H231 120.0 no
C18 C23 H231 119.7 no
C21 C24 H241 109.3 no
C21 C24 H242 110.0 no
H241 C24 H242 109.5 no
C21 C24 H243 109.0 no
H241 C24 H243 109.5 no
H242 C24 H243 109.5 no
O5 C25 C26 107.7(7) yes
O5 C25 C27 112.2(7) yes
C26 C25 C27 111.0(7) yes
O5 C25 H251 108.9 no
C26 C25 H251 108.8 no
C27 C25 H251 108.2 no
C25 C26 H261 110.0 no
C25 C26 H262 109.5 no
H261 C26 H262 109.5 no
C25 C26 H263 108.8 no
H261 C26 H263 109.5 no
H262 C26 H263 109.5 no
C25 C27 H271 110.2 no
C25 C27 H272 110.0 no
H271 C27 H272 109.5 no
C25 C27 H273 108.2 no
H271 C27 H273 109.5 no
H272 C27 H273 109.5 no
O6 C28 C29 111.0(8) yes
O6 C28 H281 108.8 no
C29 C28 H281 108.9 no
O6 C28 H282 109.0 no
C29 C28 H282 109.6 no
H281 C28 H282 109.5 no
C28 C29 C30 99.0(9) yes
C28 C29 H291 111.8 no
C30 C29 H291 111.4 no
C28 C29 H292 112.8 no
C30 C29 H292 112.1 no
H291 C29 H292 109.5 no
C29 C30 C31 109.5(9) yes
C29 C30 H301 108.7 no
C31 C30 H301 108.7 no
C29 C30 H302 110.2 no
C31 C30 H302 110.1 no
H301 C30 H302 109.5 no
C30 C31 O6 101.0(8) yes
C30 C31 H311 111.2 no
O6 C31 H311 111.5 no
C30 C31 H312 112.0 no
O6 C31 H312 111.4 no
H311 C31 H312 109.5 no
C32 O7 C35 111.6(15) yes
O7 C32 C33 106.3(16) yes
O7 C32 H321 110.1 no
C33 C32 H321 110.2 no
O7 C32 H322 110.1 no
C33 C32 H322 110.6 no
H321 C32 H322 109.5 no
C32 C33 C34 109.1(17) yes
C32 C33 H331 109.8 no
C34 C33 H331 109.2 no
C32 C33 H332 109.4 no
C34 C33 H332 109.8 no
H331 C33 H332 109.5 no
C33 C34 C35 104.7(16) yes
C33 C34 H341 110.3 no
C35 C34 H341 110.0 no
C33 C34 H342 110.9 no
C35 C34 H342 111.3 no
H341 C34 H342 109.5 no
C34 C35 O7 107.7(16) yes
C34 C35 H351 109.3 no
O7 C35 H351 109.7 no
C34 C35 H352 110.7 no
O7 C35 H352 110.0 no
H351 C35 H352 109.5 no

loop_
_geom_bond_atom_site_label_1
_geom_bond_atom_site_label_2
_geom_bond_distance
_geom_bond_publ_flag
In1 Cl1 2.4942(18) yes
In1 N1 2.189(5) yes
In1 N2 2.258(6) yes
In1 N3 2.326(5) yes
In1 N4 2.306(5) yes
In1 S1 3.3276(17) yes
In1 O5 2.057(4) yes
Li1 O3 1.958(15) yes
Li1 O6 1.890(13) yes
Li1 O2 1.958(13) yes
Li1 O5 1.899(15) yes
N1 S1 1.566(5) yes
N1 C2 1.463(8) yes
N2 S2 1.566(5) yes
N2 C4 1.469(9) yes
N3 C1 1.485(8) yes
N3 C3 1.495(9) yes
N3 C5 1.487(8) yes
N4 C6 1.321(8) yes
N4 C10 1.351(8) yes
S1 O1 1.436(5) yes
S1 O2 1.456(5) yes
S1 C11 1.769(6) yes
S2 O3 1.438(5) yes
S2 O4 1.443(6) yes
S2 C18 1.774(7) yes
O5 C25 1.426(9) yes
O6 C28 1.421(5) yes
O6 C31 1.421(5) yes
C1 C2 1.526(9) yes
C1 H11 0.950 no
C1 H12 0.950 no
C2 H21 0.950 no
C2 H22 0.950 no
C3 C4 1.510(9) yes
C3 H31 0.950 no
C3 H32 0.950 no
C4 H41 0.950 no
C4 H42 0.950 no
C5 C6 1.500(9) yes
C5 H51 0.950 no
C5 H52 0.950 no
C6 C7 1.387(9) yes
C7 C8 1.387(10) yes
C7 H71 0.950 no
C8 C9 1.381(11) yes
C8 H81 0.950 no
C9 C10 1.363(9) yes
C9 H91 0.950 no
C10 H101 0.950 no
C11 C12 1.382(10) yes
C11 C16 1.388(9) yes
C12 C13 1.411(9) yes
C12 H121 0.950 no
C13 C14 1.397(10) yes
C13 H131 0.950 no
C14 C15 1.352(10) yes
C14 C17 1.511(10) yes
C15 C16 1.393(10) yes
C15 H151 0.950 no
C16 H161 0.950 no
C17 H171 0.950 no
C17 H172 0.950 no
C17 H173 0.950 no
C18 C19 1.391(11) yes
C18 C23 1.363(11) yes
C19 C20 1.391(11) yes
C19 H191 0.950 no
C20 C21 1.381(12) yes
C20 H201 0.950 no
C21 C22 1.390(11) yes
C21 C24 1.494(11) yes
C22 C23 1.409(11) yes
C22 H221 0.950 no
C23 H231 0.950 no
C24 H241 0.950 no
C24 H242 0.950 no
C24 H243 0.950 no
C25 C26 1.531(11) yes
C25 C27 1.518(11) yes
C25 H251 0.950 no
C26 H261 0.950 no
C26 H262 0.950 no
C26 H263 0.950 no
C27 H271 0.950 no
C27 H272 0.950 no
C27 H273 0.950 no
C28 C29 1.415(8) yes
C28 H281 0.950 no
C28 H282 0.950 no
C29 C30 1.438(9) yes
C29 H291 0.950 no
C29 H292 0.950 no
C30 C31 1.467(8) yes
C30 H301 0.950 no
C30 H302 0.950 no
C31 H311 0.950 no
C31 H312 0.950 no
O7 C32 1.419(9) yes
O7 C35 1.441(9) yes
C32 C33 1.484(10) yes
C32 H321 0.950 no
C32 H322 0.950 no
C33 C34 1.494(10) yes
C33 H331 0.950 no
C33 H332 0.950 no
C34 C35 1.505(10) yes
C34 H341 0.950 no
C34 H342 0.950 no
C35 H351 0.950 no
C35 H352 0.950 no
